data_1531944
loop_
_publ_author_name
'Barnett, Brandon R.'
'Moore, Curtis E.'
'Chandrasekaran, Perumalreddy'
'Sproules, Stephen'
'Rheingold, Arnold L.'
'DeBeer, Serena'
'Figueroa, Joshua S.'

_publ_section_title
;
 Metal-only Lewis pairs between group 10 metals and Tl(i) or Ag(i):
 insights into the electronic consequences of Z-type ligand binding
;
_journal_issue 12
_journal_name_full 'Chem. Sci.'
_journal_page_first 7169
_journal_paper_doi 10.1039/C5SC03104D
_journal_volume 6
_journal_year 2015
_chemical_formula_moiety 'C69 H82 Ag N2 Pd, 2(C7 H8), C F3 O3 S'
_chemical_formula_sum 'C84 H98 Ag F3 N2 O3 Pd S'
_chemical_formula_weight 1486.97
_chemical_name_common '[AgPd(CNArDipp2)2(C7H8)]OTf'
_space_group_crystal_system triclinic
_space_group_IT_number 2
_space_group_name_Hall '-P 1'
_space_group_name_H-M_alt 'P -1'
_symmetry_space_group_name_Hall '-P 1'
_symmetry_space_group_name_H-M 'P -1'
_atom_sites_solution_hydrogens mixed
_atom_sites_solution_primary direct
_atom_sites_solution_secondary difmap
_audit_creation_date 2015-07-17
_audit_creation_method
;
Olex2 1.2-beta
(compiled 2015.01.26 svn.r3150 for OlexSys, GUI svn.r4998)
;
_audit_update_record
;
2015-07-22 deposited with the CCDC.
2015-09-17 downloaded from the CCDC.
;
_cell_angle_alpha 96.662(4)
_cell_angle_beta 109.412(4)
_cell_angle_gamma 94.019(4)
_cell_formula_units_Z 2
_cell_length_a 14.5289(18)
_cell_length_b 15.663(2)
_cell_length_c 17.673(2)
_cell_measurement_reflns_used 9058
_cell_measurement_temperature 100
_cell_measurement_theta_max 25.404
_cell_measurement_theta_min 2.466
_cell_volume 3742.1(8)
_computing_cell_refinement 'SAINT v8.34A (Bruker, 2013)'
_computing_data_collection 'APEX2 v2013.6-2 (Bruker, 2013)'
_computing_data_reduction 'SAINT v8.34A (Bruker, 2013)'
_computing_molecular_graphics 'Olex2 (Dolomanov et al., 2009)'
_computing_publication_material 'Olex2 (Dolomanov et al., 2009)'
_computing_structure_refinement 'ShelXL (Sheldrick, 2008)'
_computing_structure_solution 'ShelXT (Sheldrick, 2008)'
_diffrn_ambient_temperature 100
_diffrn_detector 'Bruker Photon-100 area detector'
_diffrn_detector_area_resol_mean 10.5
_diffrn_detector_type 'CMOS area detector'
_diffrn_measured_fraction_theta_full 0.985
_diffrn_measured_fraction_theta_max 0.979
_diffrn_measurement_device 'four-circle KAPPA diffractometer'
_diffrn_measurement_device_type 'Bruker D8 QUEST'
_diffrn_measurement_method '\w and \f scans'
_diffrn_radiation_monochromator 'Double Bounce Multilayer Mirror'
_diffrn_radiation_probe x-ray
_diffrn_radiation_type MoK\a
_diffrn_radiation_wavelength 0.71073
_diffrn_reflns_av_R_equivalents 0.0344
_diffrn_reflns_av_unetI/netI 0.0428
_diffrn_reflns_laue_measured_fraction_full 0.985
_diffrn_reflns_laue_measured_fraction_max 0.979
_diffrn_reflns_limit_h_max 17
_diffrn_reflns_limit_h_min -17
_diffrn_reflns_limit_k_max 18
_diffrn_reflns_limit_k_min -18
_diffrn_reflns_limit_l_max 21
_diffrn_reflns_limit_l_min -21
_diffrn_reflns_number 45309
_diffrn_reflns_point_group_measured_fraction_full 0.985
_diffrn_reflns_point_group_measured_fraction_max 0.979
_diffrn_reflns_theta_full 25.000
_diffrn_reflns_theta_max 25.422
_diffrn_reflns_theta_min 2.415
_diffrn_source 'microfocus sealed X-ray tube'
_diffrn_source_type 'Incoatec I\mus'
_exptl_absorpt_coefficient_mu 0.586
_exptl_absorpt_correction_T_max 0.0916
_exptl_absorpt_correction_T_min 0.0625
_exptl_absorpt_correction_type multi-scan
_exptl_absorpt_process_details
;
SADABS-2014/5 (Bruker,2014/5) was used for absorption correction.
wR2(int) was 0.0970 before and 0.0675 after correction.
The Ratio of minimum to maximum transmission is 0.6823.
The \l/2 correction factor is Not present.
;
_exptl_crystal_colour Yellow
_exptl_crystal_colour_primary yellow
_exptl_crystal_density_diffrn 1.320
_exptl_crystal_description Block
_exptl_crystal_F_000 1552
_exptl_crystal_size_max 0.552
_exptl_crystal_size_mid 0.503
_exptl_crystal_size_min 0.301
_refine_diff_density_max 0.463
_refine_diff_density_min -0.487
_refine_diff_density_rms 0.072
_refine_ls_extinction_method none
_refine_ls_goodness_of_fit_ref 1.028
_refine_ls_hydrogen_treatment mixed
_refine_ls_matrix_type full
_refine_ls_number_parameters 884
_refine_ls_number_reflns 13526
_refine_ls_number_restraints 3
_refine_ls_restrained_S_all 1.028
_refine_ls_R_factor_all 0.0542
_refine_ls_R_factor_gt 0.0350
_refine_ls_shift/su_max 0.001
_refine_ls_shift/su_mean 0.000
_refine_ls_structure_factor_coef Fsqd
_refine_ls_weighting_details 'w=1/[\s^2^(Fo^2^)+(0.0290P)^2^+3.2890P] where P=(Fo^2^+2Fc^2^)/3'
_refine_ls_weighting_scheme calc
_refine_ls_wR_factor_gt 0.0696
_refine_ls_wR_factor_ref 0.0756
_reflns_Friedel_coverage 0.000
_reflns_number_gt 10714
_reflns_number_total 13526
_reflns_threshold_expression 'I > 2\s(I)'
_cod_data_source_file c5sc03104d2.cif
_cod_data_source_block JFig767
_cod_depositor_comments
;
The following automatic conversions were performed:

'_diffrn_radiation_probe' value 'X-ray' changed to 'x-ray' according
to
/usr/data/users/saulius/crontab/automatic-downloads/rss-feeds/RSC/lib/dictionaries/cif_core.dic
dictionary named 'cif_core.dic' version 2.4.2 from 2011-04-26.

'_exptl_crystal_colour_primary' value 'Yellow' changed to 'yellow'
according to
/usr/data/users/saulius/crontab/automatic-downloads/rss-feeds/RSC/lib/dictionaries/cif_core.dic
dictionary named 'cif_core.dic' version 2.4.2 from 2011-04-26.

Automatic conversion script
Id: cif_fix_values 3271 2015-04-21 07:52:19Z andrius 

 Adding full bibliography for 1531937--1531946.cif.
;
_cod_original_cell_volume 3742.0(8)
_cod_database_code 1531944
_shelxl_version_number 2014/6
_shelx_space_group_comment
;
The symmetry employed for this shelxl refinement is uniquely defined
by the following loop, which should always be used as a source of
symmetry information in preference to the above space-group names.
They are only intended as comments.
;
_shelx_estimated_absorpt_t_max 0.843
_shelx_estimated_absorpt_t_min 0.738
_olex2_refinement_description
;
1. Fixed Uiso
 At 1.2 times of:
  All C(H) groups
 At 1.5 times of:
  All C(H,H) groups, All C(H,H,H) groups
2. Restrained distances
 C62-H62A
 0.85 with sigma of 0.01
 C62-H62B
 0.85 with sigma of 0.01
 H62A-H62B
 1.388291 with sigma of 0.03
3.a Ternary CH refined with riding coordinates:
 C15(H15), C18(H18), C27(H27), C30(H30), C45(H45), C48(H48), C57(H57), C60(H60)
3.b Aromatic/amide H refined with riding coordinates:
 C5(H5), C6(H6), C7(H7), C11(H11), C12(H12), C13(H13), C23(H23), C24(H24),
 C25(H25), C35(H35), C36(H36), C37(H37), C41(H41), C42(H42), C43(H43), C53(H53),
  C54(H54), C55(H55), C64(H64), C65(H65), C66(H66), C67(H67), C68(H68),
 C10S(H10S), C11S(H11S), C12S(H12S), C13S(H13S), C14S(H14S), C3S(H3S), C4S(H4S),
  C5S(H5S), C6S(H6S), C7S(H7S)
3.c Idealised Me refined as rotating group:
 C16(H16A,H16B,H16C), C17(H17A,H17B,H17C), C19(H19A,H19B,H19C), C20(H20A,H20B,
 H20C), C28(H28A,H28B,H28C), C29(H29A,H29B,H29C), C31(H31A,H31B,H31C), C32(H32A,
 H32B,H32C), C46(H46A,H46B,H46C), C47(H47A,H47B,H47C), C49(H49A,H49B,H49C),
 C50(H50A,H50B,H50C), C58(H58A,H58B,H58C), C59(H59A,H59B,H59C), C61(H61A,H61B,
 H61C), C70(H70A,H70B,H70C), C9S(H9SA,H9SB,H9SC), C2S(H2SA,H2SB,H2SC)
;
_shelx_shelxl_version_number 2014/7
_olex2_submission_special_instructions 'No special instructions were received'

loop_
_space_group_symop_operation_xyz
'x, y, z'
'-x, -y, -z'

loop_
_atom_site_label
_atom_site_type_symbol
_atom_site_fract_x
_atom_site_fract_y
_atom_site_fract_z
_atom_site_U_iso_or_equiv
_atom_site_adp_type
_atom_site_occupancy
_atom_site_site_symmetry_order
_atom_site_calc_flag
_atom_site_refinement_flags_posn
Ag1 Ag 0.01553(2) 0.77912(2) 0.38621(2) 0.02672(7) Uani 1 1 d .
Pd1 Pd 0.05032(2) 0.69709(2) 0.26303(2) 0.01526(6) Uani 1 1 d .
N1 N -0.16730(15) 0.71412(13) 0.15914(12) 0.0136(5) Uani 1 1 d .
N2 N 0.24967(15) 0.71639(13) 0.40264(12) 0.0134(5) Uani 1 1 d .
C1 C -0.0871(2) 0.70528(16) 0.19886(15) 0.0175(6) Uani 1 1 d .
C2 C 0.17182(19) 0.71369(16) 0.35513(16) 0.0162(6) Uani 1 1 d .
C3 C 0.33540(17) 0.72384(15) 0.47034(14) 0.0118(5) Uani 1 1 d .
C4 C 0.32461(17) 0.72986(15) 0.54625(15) 0.0126(5) Uani 1 1 d .
C5 C 0.41013(18) 0.73785(16) 0.61317(15) 0.0167(6) Uani 1 1 d .
H5 H 0.4059 0.7393 0.6658 0.020 Uiso 1 1 calc R
C6 C 0.50110(18) 0.74367(16) 0.60459(15) 0.0172(6) Uani 1 1 d .
H6 H 0.5587 0.7505 0.6514 0.021 Uiso 1 1 calc R
C7 C 0.50934(18) 0.73969(16) 0.52814(15) 0.0166(6) Uani 1 1 d .
H7 H 0.5725 0.7453 0.5232 0.020 Uiso 1 1 calc R
C8 C 0.42594(17) 0.72761(15) 0.45899(15) 0.0125(5) Uani 1 1 d .
C9 C 0.43146(17) 0.71846(16) 0.37548(15) 0.0139(5) Uani 1 1 d .
C10 C 0.41354(18) 0.78717(17) 0.33026(15) 0.0169(6) Uani 1 1 d .
C11 C 0.42399(19) 0.77681(18) 0.25434(16) 0.0216(6) Uani 1 1 d .
H11 H 0.4130 0.8229 0.2230 0.026 Uiso 1 1 calc R
C12 C 0.4501(2) 0.70078(18) 0.22378(16) 0.0242(7) Uani 1 1 d .
H12 H 0.4585 0.6954 0.1724 0.029 Uiso 1 1 calc R
C13 C 0.46408(19) 0.63238(18) 0.26793(16) 0.0214(6) Uani 1 1 d .
H13 H 0.4799 0.5796 0.2456 0.026 Uiso 1 1 calc R
C14 C 0.45545(18) 0.63937(17) 0.34417(15) 0.0174(6) Uani 1 1 d .
C15 C 0.46627(19) 0.56226(16) 0.39020(16) 0.0201(6) Uani 1 1 d .
H15 H 0.4839 0.5855 0.4490 0.024 Uiso 1 1 calc R
C16 C 0.3684(2) 0.50528(19) 0.36457(19) 0.0351(8) Uani 1 1 d .
H16A H 0.3490 0.4810 0.3071 0.053 Uiso 1 1 calc GR
H16B H 0.3181 0.5401 0.3728 0.053 Uiso 1 1 calc GR
H16C H 0.3753 0.4582 0.3973 0.053 Uiso 1 1 calc GR
C17 C 0.5472(2) 0.5093(2) 0.3823(2) 0.0428(9) Uani 1 1 d .
H17A H 0.5526 0.4629 0.4158 0.064 Uiso 1 1 calc GR
H17B H 0.6097 0.5468 0.4007 0.064 Uiso 1 1 calc GR
H17C H 0.5314 0.4840 0.3255 0.064 Uiso 1 1 calc GR
C18 C 0.38525(19) 0.87265(17) 0.36179(16) 0.0204(6) Uani 1 1 d .
H18 H 0.3710 0.8644 0.4122 0.024 Uiso 1 1 calc R
C19 C 0.2921(2) 0.89803(19) 0.30156(18) 0.0288(7) Uani 1 1 d .
H19A H 0.2748 0.9516 0.3252 0.043 Uiso 1 1 calc GR
H19B H 0.2381 0.8517 0.2895 0.043 Uiso 1 1 calc GR
H19C H 0.3037 0.9071 0.2514 0.043 Uiso 1 1 calc GR
C20 C 0.4704(2) 0.94457(18) 0.38515(18) 0.0280(7) Uani 1 1 d .
H20A H 0.4886 0.9523 0.3375 0.042 Uiso 1 1 calc GR
H20B H 0.5269 0.9289 0.4277 0.042 Uiso 1 1 calc GR
H20C H 0.4505 0.9986 0.4052 0.042 Uiso 1 1 calc GR
C21 C 0.22429(17) 0.73595(16) 0.54994(14) 0.0133(5) Uani 1 1 d .
C22 C 0.19789(18) 0.81879(16) 0.56657(15) 0.0151(6) Uani 1 1 d .
C23 C 0.10134(18) 0.82598(17) 0.56288(15) 0.0193(6) Uani 1 1 d .
H23 H 0.0823 0.8815 0.5742 0.023 Uiso 1 1 calc R
C24 C 0.03273(19) 0.75337(17) 0.54289(15) 0.0190(6) Uani 1 1 d .
H24 H -0.0326 0.7591 0.5411 0.023 Uiso 1 1 calc R
C25 C 0.05997(18) 0.67254(17) 0.52552(15) 0.0178(6) Uani 1 1 d .
H25 H 0.0126 0.6231 0.5114 0.021 Uiso 1 1 calc R
C26 C 0.15503(18) 0.66216(16) 0.52835(14) 0.0144(5) Uani 1 1 d .
C27 C 0.18328(19) 0.57219(16) 0.51041(17) 0.0211(6) Uani 1 1 d .
H27 H 0.2488 0.5794 0.5034 0.025 Uiso 1 1 calc R
C28 C 0.1105(2) 0.52026(18) 0.43236(18) 0.0310(7) Uani 1 1 d .
H28A H 0.1355 0.4657 0.4202 0.047 Uiso 1 1 calc GR
H28B H 0.1024 0.5538 0.3875 0.047 Uiso 1 1 calc GR
H28C H 0.0469 0.5079 0.4392 0.047 Uiso 1 1 calc GR
C29 C 0.1944(2) 0.52408(19) 0.58247(19) 0.0330(7) Uani 1 1 d .
H29A H 0.1329 0.5210 0.5941 0.050 Uiso 1 1 calc GR
H29B H 0.2478 0.5549 0.6300 0.050 Uiso 1 1 calc GR
H29C H 0.2098 0.4654 0.5697 0.050 Uiso 1 1 calc GR
C30 C 0.26986(19) 0.89982(16) 0.58517(16) 0.0196(6) Uani 1 1 d .
H30 H 0.3356 0.8811 0.5894 0.024 Uiso 1 1 calc R
C31 C 0.2802(2) 0.95192(17) 0.66671(16) 0.0236(6) Uani 1 1 d .
H31A H 0.2178 0.9742 0.6635 0.035 Uiso 1 1 calc GR
H31B H 0.3320 1.0004 0.6800 0.035 Uiso 1 1 calc GR
H31C H 0.2973 0.9146 0.7090 0.035 Uiso 1 1 calc GR
C32 C 0.2409(2) 0.95397(17) 0.51641(16) 0.0228(6) Uani 1 1 d .
H32A H 0.2298 0.9172 0.4647 0.034 Uiso 1 1 calc GR
H32B H 0.2938 1.0005 0.5254 0.034 Uiso 1 1 calc GR
H32C H 0.1806 0.9791 0.5149 0.034 Uiso 1 1 calc GR
C33 C -0.25856(17) 0.74589(15) 0.13154(14) 0.0127(5) Uani 1 1 d .
C34 C -0.33394(18) 0.69978(16) 0.06443(14) 0.0134(5) Uani 1 1 d .
C35 C -0.42346(18) 0.73386(16) 0.04206(15) 0.0165(6) Uani 1 1 d .
H35 H -0.4771 0.7042 -0.0026 0.020 Uiso 1 1 calc R
C36 C -0.43578(18) 0.81032(17) 0.08376(15) 0.0184(6) Uani 1 1 d .
H36 H -0.4972 0.8329 0.0667 0.022 Uiso 1 1 calc R
C37 C -0.35954(18) 0.85400(16) 0.14981(15) 0.0158(6) Uani 1 1 d .
H37 H -0.3689 0.9064 0.1778 0.019 Uiso 1 1 calc R
C38 C -0.26970(17) 0.82196(15) 0.17550(14) 0.0129(5) Uani 1 1 d .
C39 C -0.18781(17) 0.86293(15) 0.25079(14) 0.0127(5) Uani 1 1 d .
C40 C -0.11396(18) 0.92209(16) 0.24581(15) 0.0148(5) Uani 1 1 d .
C41 C -0.03827(18) 0.95808(16) 0.31740(15) 0.0171(6) Uani 1 1 d .
H41 H 0.0130 0.9978 0.3153 0.020 Uiso 1 1 calc R
C42 C -0.03735(18) 0.93640(16) 0.39144(15) 0.0160(6) Uani 1 1 d .
H42 H 0.0138 0.9624 0.4397 0.019 Uiso 1 1 calc R
C43 C -0.11079(17) 0.87678(15) 0.39586(15) 0.0144(5) Uani 1 1 d .
H43 H -0.1092 0.8622 0.4470 0.017 Uiso 1 1 calc R
C44 C -0.18691(17) 0.83839(15) 0.32496(15) 0.0139(5) Uani 1 1 d .
C45 C -0.26523(18) 0.77237(16) 0.33039(15) 0.0153(6) Uani 1 1 d .
H45 H -0.3139 0.7547 0.2744 0.018 Uiso 1 1 calc R
C46 C -0.2223(2) 0.69128(18) 0.35991(19) 0.0295(7) Uani 1 1 d .
H46A H -0.1776 0.7058 0.4162 0.044 Uiso 1 1 calc GR
H46B H -0.1861 0.6683 0.3256 0.044 Uiso 1 1 calc GR
H46C H -0.2756 0.6476 0.3569 0.044 Uiso 1 1 calc GR
C47 C -0.3206(2) 0.80970(18) 0.38371(17) 0.0235(6) Uani 1 1 d .
H47A H -0.2744 0.8291 0.4389 0.035 Uiso 1 1 calc GR
H47B H -0.3706 0.7651 0.3850 0.035 Uiso 1 1 calc GR
H47C H -0.3524 0.8589 0.3615 0.035 Uiso 1 1 calc GR
C48 C -0.1126(2) 0.94765(17) 0.16608(16) 0.0215(6) Uani 1 1 d .
H48 H -0.1708 0.9147 0.1218 0.026 Uiso 1 1 calc R
C49 C -0.0201(2) 0.9233(2) 0.14959(18) 0.0314(7) Uani 1 1 d .
H49A H 0.0381 0.9562 0.1914 0.047 Uiso 1 1 calc GR
H49B H -0.0229 0.9369 0.0962 0.047 Uiso 1 1 calc GR
H49C H -0.0161 0.8613 0.1507 0.047 Uiso 1 1 calc GR
C50 C -0.1212(2) 1.04404(19) 0.16420(18) 0.0336(7) Uani 1 1 d .
H50A H -0.1820 1.0579 0.1729 0.050 Uiso 1 1 calc GR
H50B H -0.1223 1.0583 0.1114 0.050 Uiso 1 1 calc GR
H50C H -0.0648 1.0778 0.2072 0.050 Uiso 1 1 calc GR
C51 C -0.31925(17) 0.61832(16) 0.01870(15) 0.0148(6) Uani 1 1 d .
C52 C -0.31273(18) 0.62038(17) -0.05878(15) 0.0184(6) Uani 1 1 d .
C53 C -0.29982(19) 0.54321(17) -0.10046(16) 0.0222(6) Uani 1 1 d .
H53 H -0.2953 0.5429 -0.1529 0.027 Uiso 1 1 calc R
C54 C -0.29354(19) 0.46762(17) -0.06717(16) 0.0219(6) Uani 1 1 d .
H54 H -0.2847 0.4160 -0.0966 0.026 Uiso 1 1 calc R
C55 C -0.30010(18) 0.46683(17) 0.00881(16) 0.0192(6) Uani 1 1 d .
H55 H -0.2960 0.4143 0.0312 0.023 Uiso 1 1 calc R
C56 C -0.31257(17) 0.54153(16) 0.05319(15) 0.0157(6) Uani 1 1 d .
C57 C -0.32075(19) 0.53651(16) 0.13631(15) 0.0183(6) Uani 1 1 d .
H57 H -0.3213 0.5967 0.1622 0.022 Uiso 1 1 calc R
C58 C -0.4168(2) 0.48365(19) 0.12820(18) 0.0314(7) Uani 1 1 d .
H58A H -0.4724 0.5101 0.0947 0.047 Uiso 1 1 calc GR
H58B H -0.4216 0.4825 0.1821 0.047 Uiso 1 1 calc GR
H58C H -0.4182 0.4244 0.1026 0.047 Uiso 1 1 calc GR
C59 C -0.2329(2) 0.49875(18) 0.19145(17) 0.0278(7) Uani 1 1 d .
H59A H -0.2369 0.5019 0.2460 0.042 Uiso 1 1 calc GR
H59B H -0.1718 0.5320 0.1943 0.042 Uiso 1 1 calc GR
H59C H -0.2338 0.4382 0.1694 0.042 Uiso 1 1 calc GR
C60 C -0.3177(2) 0.70207(17) -0.09727(16) 0.0219(6) Uani 1 1 d .
H60 H -0.3218 0.7507 -0.0569 0.026 Uiso 1 1 calc R
C61 C -0.2263(3) 0.7246(2) -0.1183(2) 0.0527(10) Uani 1 1 d .
H61A H -0.1686 0.7351 -0.0686 0.079 Uiso 1 1 calc GR
H61B H -0.2333 0.7768 -0.1445 0.079 Uiso 1 1 calc GR
H61C H -0.2183 0.6764 -0.1553 0.079 Uiso 1 1 calc GR
C62 C -0.4091(3) 0.6952(2) -0.1723(2) 0.0450(9) Uani 1 1 d D
H62A H -0.404(3) 0.6552(16) -0.2075(17) 0.068 Uiso 1 1 d DR
H62B H -0.415(3) 0.7426(13) -0.193(2) 0.068 Uiso 1 1 d DR
H62C H -0.472(3) 0.677(2) -0.160(2) 0.069(13) Uiso 1 1 d .
C64 C 0.1243(2) 0.6081(2) 0.17669(18) 0.0343(8) Uani 1 1 d .
H64 H 0.1818 0.6084 0.2224 0.041 Uiso 1 1 calc R
C65 C 0.1132(2) 0.6786(2) 0.1354(2) 0.0385(8) Uani 1 1 d .
H65 H 0.1617 0.7274 0.1537 0.046 Uiso 1 1 calc R
C66 C 0.0301(3) 0.6775(2) 0.0666(2) 0.0438(9) Uani 1 1 d .
H66 H 0.0220 0.7253 0.0374 0.053 Uiso 1 1 calc R
C67 C -0.0396(2) 0.6068(2) 0.04161(19) 0.0406(9) Uani 1 1 d .
H67 H -0.0958 0.6052 -0.0056 0.049 Uiso 1 1 calc R
C68 C -0.0284(2) 0.5386(2) 0.08442(19) 0.0374(8) Uani 1 1 d .
H68 H -0.0782 0.4907 0.0668 0.045 Uiso 1 1 calc R
C69 C 0.0533(2) 0.5371(2) 0.15279(19) 0.0350(8) Uani 1 1 d .
C70 C 0.0661(3) 0.4606(2) 0.1977(2) 0.0538(10) Uani 1 1 d .
H70A H 0.0147 0.4546 0.2219 0.081 Uiso 1 1 calc GR
H70B H 0.1308 0.4692 0.2406 0.081 Uiso 1 1 calc GR
H70C H 0.0612 0.4081 0.1599 0.081 Uiso 1 1 calc GR
C8S C -0.2453(2) 0.23459(19) 0.07256(19) 0.0329(7) Uani 1 1 d .
C9S C -0.2683(3) 0.2156(2) -0.0183(2) 0.0531(10) Uani 1 1 d .
H9SA H -0.3131 0.2555 -0.0452 0.080 Uiso 1 1 calc GR
H9SB H -0.2994 0.1559 -0.0382 0.080 Uiso 1 1 calc GR
H9SC H -0.2073 0.2231 -0.0303 0.080 Uiso 1 1 calc GR
C10S C -0.3177(2) 0.2251(2) 0.10551(18) 0.0331(7) Uani 1 1 d .
H10S H -0.3834 0.2067 0.0706 0.040 Uiso 1 1 calc R
C11S C -0.2976(2) 0.2416(2) 0.18844(19) 0.0381(8) Uani 1 1 d .
H11S H -0.3492 0.2351 0.2099 0.046 Uiso 1 1 calc R
C12S C -0.2031(3) 0.2675(2) 0.2394(2) 0.0403(8) Uani 1 1 d .
H12S H -0.1886 0.2785 0.2964 0.048 Uiso 1 1 calc R
C13S C -0.1302(3) 0.2772(2) 0.2076(2) 0.0462(9) Uani 1 1 d .
H13S H -0.0646 0.2950 0.2428 0.055 Uiso 1 1 calc R
C14S C -0.1505(2) 0.2613(2) 0.1249(2) 0.0410(8) Uani 1 1 d .
H14S H -0.0988 0.2688 0.1037 0.049 Uiso 1 1 calc R
C1S C 0.2905(2) 1.0441(2) 0.1162(2) 0.0369(8) Uani 1 1 d .
C2S C 0.1829(3) 1.0300(3) 0.1032(3) 0.0641(12) Uani 1 1 d .
H2SA H 0.1603 0.9679 0.0897 0.096 Uiso 1 1 calc GR
H2SB H 0.1465 1.0596 0.0584 0.096 Uiso 1 1 calc GR
H2SC H 0.1714 1.0533 0.1528 0.096 Uiso 1 1 calc GR
C3S C 0.3242(2) 1.0366(2) 0.0515(2) 0.0439(9) Uani 1 1 d .
H3S H 0.2782 1.0248 -0.0023 0.053 Uiso 1 1 calc R
C4S C 0.4230(3) 1.0459(2) 0.0634(2) 0.0464(9) Uani 1 1 d .
H4S H 0.4447 1.0407 0.0181 0.056 Uiso 1 1 calc R
C5S C 0.4907(3) 1.0628(2) 0.1408(2) 0.0437(9) Uani 1 1 d .
H5S H 0.5590 1.0678 0.1493 0.052 Uiso 1 1 calc R
C6S C 0.4583(2) 1.07230(19) 0.2054(2) 0.0397(8) Uani 1 1 d .
H6S H 0.5046 1.0851 0.2590 0.048 Uiso 1 1 calc R
C7S C 0.3598(3) 1.06355(19) 0.19346(19) 0.0360(8) Uani 1 1 d .
H7S H 0.3387 1.0710 0.2390 0.043 Uiso 1 1 calc R
S1 S 0.19013(5) 1.14271(4) 0.36673(4) 0.02251(16) Uani 1 1 d .
F1 F 0.25119(13) 1.28208(12) 0.31892(12) 0.0471(5) Uani 1 1 d .
F2 F 0.10987(13) 1.28552(13) 0.33189(13) 0.0533(5) Uani 1 1 d .
F3 F 0.23989(13) 1.30484(11) 0.43703(11) 0.0422(5) Uani 1 1 d .
O1 O 0.29122(14) 1.12911(12) 0.40117(13) 0.0344(5) Uani 1 1 d .
O2 O 0.14195(16) 1.10535(15) 0.28365(13) 0.0456(6) Uani 1 1 d .
O3 O 0.13228(13) 1.13273(12) 0.41813(11) 0.0261(4) Uani 1 1 d .
C63 C 0.1973(2) 1.2587(2) 0.36271(18) 0.0297(7) Uani 1 1 d .

loop_
_atom_site_aniso_label
_atom_site_aniso_U_11
_atom_site_aniso_U_22
_atom_site_aniso_U_33
_atom_site_aniso_U_23
_atom_site_aniso_U_13
_atom_site_aniso_U_12
Ag1 0.02500(12) 0.03541(14) 0.01912(12) -0.00305(10) 0.00687(10) 0.01464(10)
Pd1 0.01072(10) 0.02041(12) 0.01208(11) -0.00186(8) 0.00182(8) 0.00252(8)
N1 0.0159(12) 0.0115(11) 0.0123(11) -0.0023(9) 0.0049(10) 0.0003(9)
N2 0.0140(12) 0.0143(12) 0.0124(11) 0.0008(9) 0.0056(10) 0.0011(9)
C1 0.0223(15) 0.0156(14) 0.0144(14) -0.0032(11) 0.0085(12) -0.0003(11)
C2 0.0182(15) 0.0144(14) 0.0192(15) 0.0006(11) 0.0111(13) 0.0021(11)
C3 0.0117(12) 0.0087(13) 0.0119(13) -0.0015(10) 0.0013(11) 0.0001(10)
C4 0.0142(13) 0.0075(13) 0.0160(14) 0.0005(10) 0.0057(11) 0.0010(10)
C5 0.0209(14) 0.0171(14) 0.0126(14) -0.0001(11) 0.0071(11) 0.0023(11)
C6 0.0132(13) 0.0192(14) 0.0138(14) -0.0019(11) -0.0010(11) 0.0018(11)
C7 0.0121(13) 0.0174(14) 0.0191(15) -0.0008(11) 0.0050(11) 0.0018(11)
C8 0.0136(13) 0.0071(13) 0.0162(14) 0.0005(10) 0.0048(11) 0.0002(10)
C9 0.0083(12) 0.0189(14) 0.0127(13) -0.0019(11) 0.0034(10) -0.0032(10)
C10 0.0131(13) 0.0201(15) 0.0160(14) 0.0008(11) 0.0042(11) -0.0012(11)
C11 0.0227(15) 0.0237(16) 0.0186(15) 0.0058(12) 0.0071(12) 0.0003(12)
C12 0.0252(15) 0.0313(17) 0.0153(15) -0.0033(13) 0.0100(12) -0.0048(13)
C13 0.0212(14) 0.0214(15) 0.0196(15) -0.0057(12) 0.0079(12) -0.0006(12)
C14 0.0109(13) 0.0205(15) 0.0185(14) -0.0032(12) 0.0049(11) -0.0022(11)
C15 0.0217(14) 0.0175(14) 0.0199(15) -0.0013(12) 0.0072(12) 0.0007(11)
C16 0.0346(18) 0.0301(18) 0.0383(19) 0.0074(15) 0.0109(15) -0.0073(14)
C17 0.042(2) 0.0340(19) 0.069(3) 0.0239(18) 0.0314(19) 0.0194(16)
C18 0.0227(15) 0.0194(15) 0.0224(15) 0.0046(12) 0.0114(12) 0.0025(12)
C19 0.0272(16) 0.0251(17) 0.0383(18) 0.0126(14) 0.0131(14) 0.0085(13)
C20 0.0319(17) 0.0220(16) 0.0312(17) 0.0002(13) 0.0137(14) 0.0020(13)
C21 0.0139(13) 0.0180(14) 0.0080(13) 0.0029(11) 0.0033(10) 0.0034(11)
C22 0.0155(13) 0.0173(14) 0.0116(13) 0.0016(11) 0.0036(11) 0.0028(11)
C23 0.0200(14) 0.0202(15) 0.0171(14) 0.0000(12) 0.0058(12) 0.0058(12)
C24 0.0158(14) 0.0263(16) 0.0171(14) 0.0055(12) 0.0074(12) 0.0048(12)
C25 0.0161(14) 0.0206(15) 0.0174(14) 0.0034(12) 0.0068(11) 0.0000(11)
C26 0.0179(13) 0.0171(14) 0.0111(13) 0.0055(11) 0.0077(11) 0.0032(11)
C27 0.0195(14) 0.0146(14) 0.0319(17) 0.0040(12) 0.0123(13) 0.0015(11)
C28 0.0378(18) 0.0149(15) 0.0405(19) -0.0014(13) 0.0163(15) -0.0004(13)
C29 0.0263(16) 0.0274(17) 0.050(2) 0.0193(15) 0.0136(15) 0.0089(13)
C30 0.0159(14) 0.0157(14) 0.0263(16) -0.0003(12) 0.0065(12) 0.0048(11)
C31 0.0280(16) 0.0157(15) 0.0216(15) -0.0018(12) 0.0025(13) 0.0030(12)
C32 0.0254(15) 0.0183(15) 0.0224(15) -0.0036(12) 0.0090(13) -0.0056(12)
C33 0.0110(12) 0.0143(13) 0.0129(13) 0.0037(11) 0.0035(11) 0.0013(10)
C34 0.0166(13) 0.0128(13) 0.0103(13) 0.0015(10) 0.0048(11) -0.0018(10)
C35 0.0117(13) 0.0199(15) 0.0123(14) -0.0014(11) -0.0013(11) -0.0015(11)
C36 0.0147(13) 0.0209(15) 0.0173(14) 0.0009(12) 0.0023(11) 0.0050(11)
C37 0.0195(14) 0.0133(14) 0.0140(14) -0.0008(11) 0.0057(11) 0.0025(11)
C38 0.0150(13) 0.0128(13) 0.0103(13) 0.0002(10) 0.0048(11) -0.0018(10)
C39 0.0119(13) 0.0109(13) 0.0110(13) -0.0040(10) -0.0001(10) 0.0014(10)
C40 0.0170(13) 0.0149(14) 0.0120(13) -0.0013(11) 0.0052(11) 0.0023(11)
C41 0.0138(13) 0.0168(14) 0.0186(15) -0.0040(11) 0.0059(11) -0.0022(11)
C42 0.0127(13) 0.0175(14) 0.0134(14) -0.0053(11) 0.0011(11) 0.0027(11)
C43 0.0179(13) 0.0139(13) 0.0114(13) -0.0006(11) 0.0049(11) 0.0062(11)
C44 0.0148(13) 0.0110(13) 0.0151(14) -0.0026(11) 0.0056(11) 0.0030(10)
C45 0.0149(13) 0.0155(14) 0.0121(13) -0.0007(11) 0.0018(11) -0.0008(11)
C46 0.0269(16) 0.0202(16) 0.0447(19) 0.0071(14) 0.0160(15) 0.0012(13)
C47 0.0211(15) 0.0219(15) 0.0289(16) -0.0016(13) 0.0132(13) -0.0027(12)
C48 0.0235(15) 0.0222(15) 0.0141(14) 0.0011(12) 0.0028(12) -0.0072(12)
C49 0.0396(18) 0.0334(18) 0.0255(17) 0.0028(14) 0.0186(15) -0.0029(14)
C50 0.0386(18) 0.0326(18) 0.0283(17) 0.0113(14) 0.0078(15) 0.0019(14)
C51 0.0089(12) 0.0166(14) 0.0122(13) -0.0062(11) -0.0019(10) -0.0014(10)
C52 0.0165(14) 0.0207(15) 0.0134(14) -0.0013(11) 0.0009(11) -0.0005(11)
C53 0.0269(15) 0.0261(16) 0.0130(14) -0.0032(12) 0.0079(12) 0.0038(12)
C54 0.0221(15) 0.0198(15) 0.0202(15) -0.0081(12) 0.0062(12) 0.0025(12)
C55 0.0189(14) 0.0172(14) 0.0188(15) 0.0004(12) 0.0037(12) 0.0025(11)
C56 0.0124(13) 0.0165(14) 0.0142(14) -0.0030(11) 0.0018(11) -0.0013(11)
C57 0.0247(15) 0.0118(14) 0.0168(14) -0.0009(11) 0.0060(12) 0.0019(11)
C58 0.0340(17) 0.0308(17) 0.0302(17) -0.0033(14) 0.0163(15) -0.0046(14)
C59 0.0370(17) 0.0227(16) 0.0205(16) 0.0041(13) 0.0051(14) 0.0056(13)
C60 0.0309(16) 0.0196(15) 0.0146(14) -0.0003(12) 0.0082(12) 0.0014(12)
C61 0.051(2) 0.051(2) 0.074(3) 0.033(2) 0.035(2) 0.0133(18)
C62 0.060(3) 0.028(2) 0.032(2) 0.0082(16) -0.0059(19) 0.0057(18)
C64 0.0240(16) 0.053(2) 0.0238(17) -0.0137(16) 0.0112(14) 0.0100(15)
C65 0.0307(18) 0.046(2) 0.041(2) -0.0153(17) 0.0227(17) -0.0030(15)
C66 0.052(2) 0.059(2) 0.0295(19) 0.0010(17) 0.0255(18) 0.0166(19)
C67 0.0327(19) 0.064(3) 0.0212(17) -0.0117(17) 0.0070(15) 0.0182(18)
C68 0.0229(17) 0.050(2) 0.0317(19) -0.0219(17) 0.0083(15) 0.0043(15)
C69 0.0303(17) 0.041(2) 0.0344(19) -0.0119(16) 0.0172(15) 0.0107(15)
C70 0.059(2) 0.050(2) 0.054(2) -0.0051(19) 0.023(2) 0.0158(19)
C8S 0.0382(19) 0.0282(17) 0.0351(19) 0.0109(14) 0.0136(16) 0.0064(14)
C9S 0.067(3) 0.055(2) 0.038(2) 0.0050(18) 0.0205(19) -0.002(2)
C10S 0.0243(16) 0.0367(19) 0.0318(18) 0.0087(15) 0.0006(14) 0.0004(14)
C11S 0.043(2) 0.041(2) 0.034(2) 0.0105(16) 0.0171(17) 0.0055(16)
C12S 0.060(2) 0.0301(19) 0.0266(18) 0.0076(15) 0.0081(17) 0.0046(17)
C13S 0.035(2) 0.037(2) 0.049(2) 0.0075(17) -0.0087(17) -0.0004(16)
C14S 0.038(2) 0.036(2) 0.053(2) 0.0088(17) 0.0198(18) 0.0024(15)
C1S 0.0348(18) 0.039(2) 0.038(2) 0.0037(16) 0.0164(16) -0.0034(15)
C2S 0.042(2) 0.074(3) 0.071(3) -0.019(2) 0.027(2) -0.013(2)
C3S 0.041(2) 0.063(2) 0.0262(18) 0.0069(17) 0.0091(16) 0.0085(18)
C4S 0.050(2) 0.059(2) 0.046(2) 0.0253(19) 0.030(2) 0.0187(19)
C5S 0.0343(19) 0.032(2) 0.065(3) 0.0184(18) 0.0129(19) 0.0059(15)
C6S 0.041(2) 0.0255(18) 0.040(2) 0.0078(15) -0.0025(17) -0.0008(15)
C7S 0.058(2) 0.0221(17) 0.0299(18) 0.0053(14) 0.0192(17) -0.0046(15)
S1 0.0177(3) 0.0238(4) 0.0229(4) -0.0070(3) 0.0076(3) -0.0041(3)
F1 0.0445(11) 0.0527(12) 0.0514(12) 0.0190(10) 0.0242(10) -0.0035(9)
F2 0.0300(11) 0.0556(13) 0.0761(15) 0.0342(11) 0.0101(10) 0.0157(9)
F3 0.0528(12) 0.0224(10) 0.0434(12) -0.0066(8) 0.0108(9) -0.0004(8)
O1 0.0204(11) 0.0252(11) 0.0562(14) -0.0033(10) 0.0143(10) 0.0027(9)
O2 0.0431(13) 0.0558(15) 0.0272(12) -0.0207(11) 0.0126(11) -0.0223(11)
O3 0.0240(10) 0.0288(11) 0.0272(11) 0.0025(9) 0.0121(9) 0.0014(9)
C63 0.0192(15) 0.0421(19) 0.0288(18) 0.0085(15) 0.0083(14) 0.0031(14)

loop_
_atom_type_symbol
_atom_type_description
_atom_type_scat_dispersion_real
_atom_type_scat_dispersion_imag
_atom_type_scat_source
C C 0.0033 0.0016 'International Tables Vol C Tables 4.2.6.8 and 6.1.1.4'
H H 0.0000 0.0000 'International Tables Vol C Tables 4.2.6.8 and 6.1.1.4'
N N 0.0061 0.0033 'International Tables Vol C Tables 4.2.6.8 and 6.1.1.4'
O O 0.0106 0.0060 'International Tables Vol C Tables 4.2.6.8 and 6.1.1.4'
F F 0.0171 0.0103 'International Tables Vol C Tables 4.2.6.8 and 6.1.1.4'
S S 0.1246 0.1234 'International Tables Vol C Tables 4.2.6.8 and 6.1.1.4'
Pd Pd -0.9988 1.0072 'International Tables Vol C Tables 4.2.6.8 and 6.1.1.4'
Ag Ag -0.8971 1.1015 'International Tables Vol C Tables 4.2.6.8 and 6.1.1.4'

loop_
_geom_angle_atom_site_label_1
_geom_angle_atom_site_label_2
_geom_angle_atom_site_label_3
_geom_angle
Pd1 Ag1 C42 124.04(6)
C43 Ag1 Pd1 132.60(6)
C43 Ag1 C42 31.41(8)
C1 Pd1 Ag1 86.88(7)
C1 Pd1 C64 108.63(10)
C2 Pd1 Ag1 72.49(7)
C2 Pd1 C1 159.31(10)
C2 Pd1 C64 92.05(10)
C64 Pd1 Ag1 163.68(7)
C1 N1 C33 162.0(2)
C2 N2 C3 169.5(2)
N1 C1 Pd1 176.3(2)
N2 C2 Pd1 170.0(2)
C4 C3 N2 117.2(2)
C8 C3 N2 119.0(2)
C8 C3 C4 123.8(2)
C3 C4 C21 117.9(2)
C5 C4 C3 116.8(2)
C5 C4 C21 125.0(2)
C4 C5 H5 119.4
C6 C5 C4 121.1(2)
C6 C5 H5 119.4
C5 C6 H6 119.7
C5 C6 C7 120.6(2)
C7 C6 H6 119.7
C6 C7 H7 119.7
C8 C7 C6 120.5(2)
C8 C7 H7 119.7
C3 C8 C9 120.7(2)
C7 C8 C3 117.1(2)
C7 C8 C9 122.2(2)
C10 C9 C8 120.4(2)
C10 C9 C14 121.4(2)
C14 C9 C8 118.2(2)
C9 C10 C18 122.6(2)
C11 C10 C9 118.1(2)
C11 C10 C18 119.3(2)
C10 C11 H11 119.4
C12 C11 C10 121.1(3)
C12 C11 H11 119.4
C11 C12 H12 120.0
C11 C12 C13 120.0(2)
C13 C12 H12 120.0
C12 C13 H13 119.4
C12 C13 C14 121.3(2)
C14 C13 H13 119.4
C9 C14 C15 121.4(2)
C13 C14 C9 117.9(2)
C13 C14 C15 120.6(2)
C14 C15 H15 107.2
C14 C15 C16 110.3(2)
C16 C15 H15 107.2
C17 C15 C14 113.8(2)
C17 C15 H15 107.2
C17 C15 C16 110.8(2)
C15 C16 H16A 109.5
C15 C16 H16B 109.5
C15 C16 H16C 109.5
H16A C16 H16B 109.5
H16A C16 H16C 109.5
H16B C16 H16C 109.5
C15 C17 H17A 109.5
C15 C17 H17B 109.5
C15 C17 H17C 109.5
H17A C17 H17B 109.5
H17A C17 H17C 109.5
H17B C17 H17C 109.5
C10 C18 H18 107.3
C10 C18 C19 112.1(2)
C19 C18 H18 107.3
C20 C18 C10 111.0(2)
C20 C18 H18 107.3
C20 C18 C19 111.4(2)
C18 C19 H19A 109.5
C18 C19 H19B 109.5
C18 C19 H19C 109.5
H19A C19 H19B 109.5
H19A C19 H19C 109.5
H19B C19 H19C 109.5
C18 C20 H20A 109.5
C18 C20 H20B 109.5
C18 C20 H20C 109.5
H20A C20 H20B 109.5
H20A C20 H20C 109.5
H20B C20 H20C 109.5
C22 C21 C4 117.8(2)
C22 C21 C26 121.1(2)
C26 C21 C4 120.8(2)
C21 C22 C30 122.0(2)
C23 C22 C21 118.3(2)
C23 C22 C30 119.7(2)
C22 C23 H23 119.5
C24 C23 C22 121.1(2)
C24 C23 H23 119.5
C23 C24 H24 120.2
C25 C24 C23 119.6(2)
C25 C24 H24 120.2
C24 C25 H25 119.3
C24 C25 C26 121.4(2)
C26 C25 H25 119.3
C21 C26 C27 121.3(2)
C25 C26 C21 118.5(2)
C25 C26 C27 120.2(2)
C26 C27 H27 107.7
C26 C27 C28 112.5(2)
C26 C27 C29 109.8(2)
C28 C27 H27 107.7
C29 C27 H27 107.7
C29 C27 C28 111.2(2)
C27 C28 H28A 109.5
C27 C28 H28B 109.5
C27 C28 H28C 109.5
H28A C28 H28B 109.5
H28A C28 H28C 109.5
H28B C28 H28C 109.5
C27 C29 H29A 109.5
C27 C29 H29B 109.5
C27 C29 H29C 109.5
H29A C29 H29B 109.5
H29A C29 H29C 109.5
H29B C29 H29C 109.5
C22 C30 H30 107.5
C22 C30 C31 111.1(2)
C22 C30 C32 111.0(2)
C31 C30 H30 107.5
C32 C30 H30 107.5
C32 C30 C31 112.0(2)
C30 C31 H31A 109.5
C30 C31 H31B 109.5
C30 C31 H31C 109.5
H31A C31 H31B 109.5
H31A C31 H31C 109.5
H31B C31 H31C 109.5
C30 C32 H32A 109.5
C30 C32 H32B 109.5
C30 C32 H32C 109.5
H32A C32 H32B 109.5
H32A C32 H32C 109.5
H32B C32 H32C 109.5
C34 C33 N1 119.7(2)
C38 C33 N1 116.9(2)
C38 C33 C34 123.4(2)
C33 C34 C51 121.9(2)
C35 C34 C33 116.5(2)
C35 C34 C51 121.6(2)
C34 C35 H35 119.4
C36 C35 C34 121.2(2)
C36 C35 H35 119.4
C35 C36 H36 119.7
C37 C36 C35 120.6(2)
C37 C36 H36 119.7
C36 C37 H37 119.8
C36 C37 C38 120.4(2)
C38 C37 H37 119.8
C33 C38 C39 119.8(2)
C37 C38 C33 117.9(2)
C37 C38 C39 122.3(2)
C40 C39 C38 120.2(2)
C40 C39 C44 122.0(2)
C44 C39 C38 117.9(2)
C39 C40 C48 122.6(2)
C41 C40 C39 118.3(2)
C41 C40 C48 119.0(2)
C40 C41 H41 119.7
C42 C41 C40 120.6(2)
C42 C41 H41 119.7
Ag1 C42 H42 98.1
C41 C42 Ag1 102.39(16)
C41 C42 H42 119.6
C41 C42 C43 120.7(2)
C43 C42 Ag1 69.30(14)
C43 C42 H42 119.6
Ag1 C43 H43 93.0
C42 C43 Ag1 79.29(14)
C42 C43 H43 120.0
C42 C43 C44 120.1(2)
C44 C43 Ag1 97.69(15)
C44 C43 H43 120.0
C39 C44 C45 122.2(2)
C43 C44 C39 118.3(2)
C43 C44 C45 119.6(2)
C44 C45 H45 107.5
C44 C45 C46 111.6(2)
C44 C45 C47 112.3(2)
C46 C45 H45 107.5
C47 C45 H45 107.5
C47 C45 C46 110.2(2)
C45 C46 H46A 109.5
C45 C46 H46B 109.5
C45 C46 H46C 109.5
H46A C46 H46B 109.5
H46A C46 H46C 109.5
H46B C46 H46C 109.5
C45 C47 H47A 109.5
C45 C47 H47B 109.5
C45 C47 H47C 109.5
H47A C47 H47B 109.5
H47A C47 H47C 109.5
H47B C47 H47C 109.5
C40 C48 H48 107.9
C40 C48 C49 111.0(2)
C40 C48 C50 111.3(2)
C49 C48 H48 107.9
C50 C48 H48 107.9
C50 C48 C49 110.7(2)
C48 C49 H49A 109.5
C48 C49 H49B 109.5
C48 C49 H49C 109.5
H49A C49 H49B 109.5
H49A C49 H49C 109.5
H49B C49 H49C 109.5
C48 C50 H50A 109.5
C48 C50 H50B 109.5
C48 C50 H50C 109.5
H50A C50 H50B 109.5
H50A C50 H50C 109.5
H50B C50 H50C 109.5
C52 C51 C34 118.9(2)
C56 C51 C34 119.9(2)
C56 C51 C52 121.2(2)
C51 C52 C60 122.8(2)
C53 C52 C51 117.7(2)
C53 C52 C60 119.6(2)
C52 C53 H53 119.3
C54 C53 C52 121.4(2)
C54 C53 H53 119.3
C53 C54 H54 120.0
C53 C54 C55 120.1(2)
C55 C54 H54 120.0
C54 C55 H55 119.5
C54 C55 C56 121.1(2)
C56 C55 H55 119.5
C51 C56 C57 122.7(2)
C55 C56 C51 118.5(2)
C55 C56 C57 118.8(2)
C56 C57 H57 108.0
C56 C57 C58 110.7(2)
C56 C57 C59 111.5(2)
C58 C57 H57 108.0
C58 C57 C59 110.5(2)
C59 C57 H57 108.0
C57 C58 H58A 109.5
C57 C58 H58B 109.5
C57 C58 H58C 109.5
H58A C58 H58B 109.5
H58A C58 H58C 109.5
H58B C58 H58C 109.5
C57 C59 H59A 109.5
C57 C59 H59B 109.5
C57 C59 H59C 109.5
H59A C59 H59B 109.5
H59A C59 H59C 109.5
H59B C59 H59C 109.5
C52 C60 H60 107.7
C52 C60 C61 112.1(2)
C52 C60 C62 111.3(2)
C61 C60 H60 107.7
C62 C60 H60 107.7
C62 C60 C61 110.1(3)
C60 C61 H61A 109.5
C60 C61 H61B 109.5
C60 C61 H61C 109.5
H61A C61 H61B 109.5
H61A C61 H61C 109.5
H61B C61 H61C 109.5
C60 C62 H62A 107(3)
C60 C62 H62B 112(3)
C60 C62 H62C 112(2)
H62A C62 H62B 109(3)
H62A C62 H62C 107(3)
H62B C62 H62C 109(3)
Pd1 C64 H64 90.2
C65 C64 Pd1 82.67(17)
C65 C64 H64 119.3
C65 C64 C69 121.4(3)
C69 C64 Pd1 97.15(17)
C69 C64 H64 119.3
C64 C65 H65 120.2
C64 C65 C66 119.6(3)
C66 C65 H65 120.2
C65 C66 H66 120.3
C67 C66 C65 119.4(3)
C67 C66 H66 120.3
C66 C67 H67 119.9
C68 C67 C66 120.2(3)
C68 C67 H67 119.9
C67 C68 H68 119.0
C67 C68 C69 122.1(3)
C69 C68 H68 119.0
C64 C69 C68 117.3(3)
C64 C69 C70 121.1(3)
C68 C69 C70 121.5(3)
C69 C70 H70A 109.5
C69 C70 H70B 109.5
C69 C70 H70C 109.5
H70A C70 H70B 109.5
H70A C70 H70C 109.5
H70B C70 H70C 109.5
C10S C8S C9S 121.0(3)
C10S C8S C14S 117.9(3)
C14S C8S C9S 121.1(3)
C8S C9S H9SA 109.5
C8S C9S H9SB 109.5
C8S C9S H9SC 109.5
H9SA C9S H9SB 109.5
H9SA C9S H9SC 109.5
H9SB C9S H9SC 109.5
C8S C10S H10S 119.2
C8S C10S C11S 121.6(3)
C11S C10S H10S 119.2
C10S C11S H11S 120.1
C12S C11S C10S 119.7(3)
C12S C11S H11S 120.1
C11S C12S H12S 120.3
C13S C12S C11S 119.4(3)
C13S C12S H12S 120.3
C12S C13S H13S 119.6
C12S C13S C14S 120.8(3)
C14S C13S H13S 119.6
C8S C14S H14S 119.7
C13S C14S C8S 120.6(3)
C13S C14S H14S 119.7
C3S C1S C2S 121.1(3)
C3S C1S C7S 117.6(3)
C7S C1S C2S 121.3(3)
C1S C2S H2SA 109.5
C1S C2S H2SB 109.5
C1S C2S H2SC 109.5
H2SA C2S H2SB 109.5
H2SA C2S H2SC 109.5
H2SB C2S H2SC 109.5
C1S C3S H3S 119.4
C4S C3S C1S 121.3(3)
C4S C3S H3S 119.4
C3S C4S H4S 119.9
C3S C4S C5S 120.1(3)
C5S C4S H4S 119.9
C4S C5S H5S 120.4
C6S C5S C4S 119.2(3)
C6S C5S H5S 120.4
C5S C6S H6S 119.7
C5S C6S C7S 120.6(3)
C7S C6S H6S 119.7
C1S C7S H7S 119.4
C6S C7S C1S 121.2(3)
C6S C7S H7S 119.4
O1 S1 O3 115.37(12)
O1 S1 C63 102.79(12)
O2 S1 O1 115.53(13)
O2 S1 O3 114.63(12)
O2 S1 C63 103.28(14)
O3 S1 C63 102.58(12)
F1 C63 S1 112.0(2)
F1 C63 F3 106.2(2)
F2 C63 S1 112.7(2)
F2 C63 F1 107.6(2)
F2 C63 F3 106.4(2)
F3 C63 S1 111.5(2)

loop_
_geom_bond_atom_site_label_1
_geom_bond_atom_site_label_2
_geom_bond_distance
Ag1 Pd1 2.6112(4)
Ag1 C42 2.632(2)
Ag1 C43 2.506(2)
Pd1 C1 1.962(3)
Pd1 C2 1.939(3)
Pd1 C64 2.496(3)
N1 C1 1.171(3)
N1 C33 1.401(3)
N2 C2 1.158(3)
N2 C3 1.398(3)
C3 C4 1.395(3)
C3 C8 1.393(3)
C4 C5 1.387(3)
C4 C21 1.490(3)
C5 H5 0.9500
C5 C6 1.378(3)
C6 H6 0.9500
C6 C7 1.390(3)
C7 H7 0.9500
C7 C8 1.388(3)
C8 C9 1.496(3)
C9 C10 1.402(4)
C9 C14 1.411(3)
C10 C11 1.392(4)
C10 C18 1.526(4)
C11 H11 0.9500
C11 C12 1.380(4)
C12 H12 0.9500
C12 C13 1.384(4)
C13 H13 0.9500
C13 C14 1.387(4)
C14 C15 1.521(4)
C15 H15 1.0000
C15 C16 1.524(4)
C15 C17 1.519(4)
C16 H16A 0.9800
C16 H16B 0.9800
C16 H16C 0.9800
C17 H17A 0.9800
C17 H17B 0.9800
C17 H17C 0.9800
C18 H18 1.0000
C18 C19 1.529(4)
C18 C20 1.526(4)
C19 H19A 0.9800
C19 H19B 0.9800
C19 H19C 0.9800
C20 H20A 0.9800
C20 H20B 0.9800
C20 H20C 0.9800
C21 C22 1.405(3)
C21 C26 1.405(3)
C22 C23 1.396(3)
C22 C30 1.517(4)
C23 H23 0.9500
C23 C24 1.388(4)
C24 H24 0.9500
C24 C25 1.384(4)
C25 H25 0.9500
C25 C26 1.387(3)
C26 C27 1.523(3)
C27 H27 1.0000
C27 C28 1.527(4)
C27 C29 1.523(4)
C28 H28A 0.9800
C28 H28B 0.9800
C28 H28C 0.9800
C29 H29A 0.9800
C29 H29B 0.9800
C29 H29C 0.9800
C30 H30 1.0000
C30 C31 1.527(4)
C30 C32 1.524(4)
C31 H31A 0.9800
C31 H31B 0.9800
C31 H31C 0.9800
C32 H32A 0.9800
C32 H32B 0.9800
C32 H32C 0.9800
C33 C34 1.398(3)
C33 C38 1.395(3)
C34 C35 1.392(3)
C34 C51 1.497(3)
C35 H35 0.9500
C35 C36 1.386(3)
C36 H36 0.9500
C36 C37 1.381(3)
C37 H37 0.9500
C37 C38 1.383(3)
C38 C39 1.497(3)
C39 C40 1.400(3)
C39 C44 1.404(3)
C40 C41 1.397(3)
C40 C48 1.515(4)
C41 H41 0.9500
C41 C42 1.386(4)
C42 H42 0.9500
C42 C43 1.396(3)
C43 H43 0.9500
C43 C44 1.402(3)
C44 C45 1.518(3)
C45 H45 1.0000
C45 C46 1.524(4)
C45 C47 1.523(3)
C46 H46A 0.9800
C46 H46B 0.9800
C46 H46C 0.9800
C47 H47A 0.9800
C47 H47B 0.9800
C47 H47C 0.9800
C48 H48 1.0000
C48 C49 1.531(4)
C48 C50 1.527(4)
C49 H49A 0.9800
C49 H49B 0.9800
C49 H49C 0.9800
C50 H50A 0.9800
C50 H50B 0.9800
C50 H50C 0.9800
C51 C52 1.407(4)
C51 C56 1.405(4)
C52 C53 1.398(4)
C52 C60 1.512(4)
C53 H53 0.9500
C53 C54 1.377(4)
C54 H54 0.9500
C54 C55 1.379(4)
C55 H55 0.9500
C55 C56 1.389(3)
C56 C57 1.523(4)
C57 H57 1.0000
C57 C58 1.527(4)
C57 C59 1.530(4)
C58 H58A 0.9800
C58 H58B 0.9800
C58 H58C 0.9800
C59 H59A 0.9800
C59 H59B 0.9800
C59 H59C 0.9800
C60 H60 1.0000
C60 C61 1.522(4)
C60 C62 1.520(4)
C61 H61A 0.9800
C61 H61B 0.9800
C61 H61C 0.9800
C62 H62A 0.857(10)
C62 H62B 0.859(10)
C62 H62C 1.03(4)
C64 H64 0.9500
C64 C65 1.381(5)
C64 C69 1.385(4)
C65 H65 0.9500
C65 C66 1.398(5)
C66 H66 0.9500
C66 C67 1.370(5)
C67 H67 0.9500
C67 C68 1.368(5)
C68 H68 0.9500
C68 C69 1.388(4)
C69 C70 1.502(5)
C70 H70A 0.9800
C70 H70B 0.9800
C70 H70C 0.9800
C8S C9S 1.516(4)
C8S C10S 1.369(4)
C8S C14S 1.382(4)
C9S H9SA 0.9800
C9S H9SB 0.9800
C9S H9SC 0.9800
C10S H10S 0.9500
C10S C11S 1.385(4)
C11S H11S 0.9500
C11S C12S 1.369(5)
C12S H12S 0.9500
C12S C13S 1.361(5)
C13S H13S 0.9500
C13S C14S 1.381(5)
C14S H14S 0.9500
C1S C2S 1.499(4)
C1S C3S 1.383(4)
C1S C7S 1.385(4)
C2S H2SA 0.9800
C2S H2SB 0.9800
C2S H2SC 0.9800
C3S H3S 0.9500
C3S C4S 1.374(5)
C4S H4S 0.9500
C4S C5S 1.376(5)
C5S H5S 0.9500
C5S C6S 1.368(5)
C6S H6S 0.9500
C6S C7S 1.370(4)
C7S H7S 0.9500
S1 O1 1.433(2)
S1 O2 1.431(2)
S1 O3 1.4416(19)
S1 C63 1.824(3)
F1 C63 1.331(3)
F2 C63 1.325(3)
F3 C63 1.344(3)
